data_7026620
loop_
_publ_author_name
'Ochocki, Justyn'
'Kasprzak, Maria'
'Ch\;eci\'nska, Lilianna'
'Erxleben, Andrea'
'Zyner, El\.zbieta'
'Szmigiero, Leszek'
'Garza-Ortiz, Ariadna'
'Reedijk, Jan'

_publ_section_title
;
 Synthesis, single-crystal and solution structure analysis and in vitro
 cytotoxic activity of two novel complexes of ruthenium(II) with in situ
 formed flavanone-based ligands.
;
_journal_issue 40
_journal_name_full 'Dalton transactions (Cambridge, England : 2003)'
_journal_page_first 9711
_journal_page_last 9718
_journal_paper_doi 10.1039/c0dt00535e
_journal_volume 39
_journal_year 2010
_chemical_compound_source 'chemical synthesis'
_chemical_formula_moiety 'C32 H26 Cl2 N2 O6 Ru, 3 H2 O'
_chemical_formula_sum 'C32 H32 Cl2 N2 O9 Ru'
_chemical_formula_weight 760.57
_chemical_name_systematic
;
cis-dichloridobis(3-imino-2-methoxyflavanone)ruthenium(II) x 3H2O
;
_space_group_IT_number 15
_symmetry_cell_setting monoclinic
_symmetry_Int_Tables_number 15
_symmetry_space_group_name_Hall '-C 2yc'
_symmetry_space_group_name_H-M 'C 1 2/c 1'
_atom_sites_solution_hydrogens geom
_atom_sites_solution_primary direct
_atom_sites_solution_secondary difmap
_audit_creation_method SHELXL-97
_cell_angle_alpha 90.00
_cell_angle_beta 93.56(3)
_cell_angle_gamma 90.00
_cell_formula_units_Z 4
_cell_length_a 22.434(4)
_cell_length_b 8.694(8)
_cell_length_c 17.63(1)
_cell_measurement_reflns_used 25
_cell_measurement_temperature 293(2)
_cell_measurement_theta_max 14.75
_cell_measurement_theta_min 12.90
_cell_volume 3432(4)
_computing_cell_refinement 'MSC/AFC Diffractometer Control Software (1989)'
_computing_data_collection 'MSC/AFC Diffractometer Control Software (1989)'
_computing_data_reduction 'CRYSTAL STRUCTURE (2002)'
_computing_molecular_graphics 'PLATON (Spek, 2005)'
_computing_publication_material 'PLATON (Spek, 2005)'
_computing_structure_refinement 'SHELXL-97 (Sheldrick, 1997)'
_computing_structure_solution 'SHELXS-97 (Sheldrick, 1997)'
_diffrn_ambient_temperature 293(2)
_diffrn_measured_fraction_theta_full 0.997
_diffrn_measured_fraction_theta_max 0.997
_diffrn_measurement_device_type 'AFC5S Rigaku'
_diffrn_measurement_method '\w scan'
_diffrn_radiation_monochromator graphite
_diffrn_radiation_source 'fine-focus sealed tube'
_diffrn_radiation_type MoK\a
_diffrn_radiation_wavelength 0.71073
_diffrn_reflns_av_R_equivalents 0.0739
_diffrn_reflns_av_sigmaI/netI 0.0791
_diffrn_reflns_limit_h_max 0
_diffrn_reflns_limit_h_min -29
_diffrn_reflns_limit_k_max 11
_diffrn_reflns_limit_k_min -11
_diffrn_reflns_limit_l_max 22
_diffrn_reflns_limit_l_min -22
_diffrn_reflns_number 7803
_diffrn_reflns_theta_full 27.50
_diffrn_reflns_theta_max 27.50
_diffrn_reflns_theta_min 2.74
_diffrn_standards_decay_% -0.27
_diffrn_standards_interval_count 150
_diffrn_standards_number 3
_exptl_absorpt_coefficient_mu 0.666
_exptl_absorpt_correction_T_max 0.842
_exptl_absorpt_correction_T_min 0.750
_exptl_absorpt_correction_type analytical
_exptl_absorpt_process_details '(De Meulenaer & Tompa, 1965)'
_exptl_crystal_colour violet
_exptl_crystal_density_diffrn 1.472
_exptl_crystal_density_method 'not measured'
_exptl_crystal_description prism
_exptl_crystal_F_000 1552
_exptl_crystal_size_max 0.5
_exptl_crystal_size_mid 0.4
_exptl_crystal_size_min 0.3
_refine_diff_density_max 0.694
_refine_diff_density_min -1.394
_refine_diff_density_rms 0.091
_refine_ls_extinction_method none
_refine_ls_goodness_of_fit_ref 0.952
_refine_ls_hydrogen_treatment mixed
_refine_ls_matrix_type full
_refine_ls_number_parameters 213
_refine_ls_number_reflns 3938
_refine_ls_number_restraints 1
_refine_ls_restrained_S_all 0.952
_refine_ls_R_factor_all 0.0689
_refine_ls_R_factor_gt 0.0438
_refine_ls_shift/su_max 0.000
_refine_ls_shift/su_mean 0.000
_refine_ls_structure_factor_coef Fsqd
_refine_ls_weighting_details 'calc w=1/[\s^2^(Fo^2^)+(0.0537P)^2^] where P=(Fo^2^+2Fc^2^)/3'
_refine_ls_weighting_scheme calc
_refine_ls_wR_factor_gt 0.1063
_refine_ls_wR_factor_ref 0.1114
_reflns_number_gt 2828
_reflns_number_total 3938
_reflns_threshold_expression >2\s(I)
_cod_data_source_file c0dt00535e.txt
_cod_data_source_block 1
_cod_depositor_comments
;
The following automatic conversions were performed:
'_atom_site_symetry_multiplicity' tag replaced with
'_atom_site_symmetry_multiplicity'.

Automatic conversion script
Id: cif_correct_tags 1440 2010-10-19 06:21:57Z saulius 

The following automatic conversions were performed:

'_symmetry_cell_setting' value 'Monoclinic' changed to 'monoclinic'
according to /home/saulius/struct/CIF-dictionaries/cif_core.dic
dictionary named 'cif_core.dic' version 2.4.2 from
2011-04-26.

'_exptl_absorpt_correction_type' value 'Analytical'
changed to 'analytical' according to
/home/saulius/struct/CIF-dictionaries/cif_core.dic dictionary named
'cif_core.dic' version 2.4.2 from 2011-04-26.

Automatic conversion script
Id: cif_fix_values 1891 2012-01-12 08:04:46Z andrius 
;
_cod_original_sg_symbol_H-M 'C 2/c'
_cod_database_code 7026620

loop_
_symmetry_equiv_pos_as_xyz
'x, y, z'
'-x, y, -z+1/2'
'x+1/2, y+1/2, z'
'-x+1/2, y+1/2, -z+1/2'
'-x, -y, -z'
'x, -y, z-1/2'
'-x+1/2, -y+1/2, -z'
'x+1/2, -y+1/2, z-1/2'

loop_
_atom_site_label
_atom_site_type_symbol
_atom_site_fract_x
_atom_site_fract_y
_atom_site_fract_z
_atom_site_U_iso_or_equiv
_atom_site_adp_type
_atom_site_occupancy
_atom_site_symmetry_multiplicity
_atom_site_calc_flag
_atom_site_refinement_flags
Ru1 Ru 0.0000 0.58809(4) 0.2500 0.03812(13) Uani 1 2 d S
Cl1 Cl -0.07534(4) 0.61281(13) 0.15328(5) 0.0652(3) Uani 1 1 d .
O1 O 0.05261(9) 0.7358(3) 0.18033(12) 0.0480(5) Uani 1 1 d .
O2 O 0.12794(10) 0.4594(3) 0.02598(12) 0.0491(5) Uani 1 1 d .
O3 O 0.09286(11) 0.2456(3) 0.08359(13) 0.0567(6) Uani 1 1 d .
N1 N 0.04357(10) 0.4431(3) 0.19331(13) 0.0410(6) Uani 1 1 d .
H1A H 0.0399 0.3462 0.2015 0.049 Uiso 1 1 calc R
C1 C 0.08121(12) 0.6552(4) 0.13551(16) 0.0396(6) Uani 1 1 d .
C2 C 0.07848(12) 0.4913(3) 0.14274(16) 0.0388(7) Uani 1 1 d .
C3 C 0.11837(14) 0.3888(4) 0.09918(18) 0.0448(7) Uani 1 1 d .
C4 C 0.13703(14) 0.6146(4) 0.02269(18) 0.0479(8) Uani 1 1 d .
C5 C 0.16678(17) 0.6693(5) -0.0385(2) 0.0619(9) Uani 1 1 d .
H5A H 0.1804 0.6013 -0.0744 0.074 Uiso 1 1 calc R
C6 C 0.1759(2) 0.8234(5) -0.0457(2) 0.0781(12) Uani 1 1 d .
H6A H 0.1960 0.8595 -0.0867 0.094 Uiso 1 1 calc R
C7 C 0.1561(2) 0.9274(5) 0.0063(2) 0.0810(13) Uani 1 1 d .
H7A H 0.1630 1.0321 0.0003 0.097 Uiso 1 1 calc R
C8 C 0.12605(18) 0.8754(4) 0.0671(2) 0.0609(10) Uani 1 1 d .
H8A H 0.1125 0.9449 0.1022 0.073 Uiso 1 1 calc R
C9 C 0.11600(13) 0.7174(4) 0.07588(17) 0.0455(7) Uani 1 1 d .
C10 C 0.03573(17) 0.2476(5) 0.0382(2) 0.0715(11) Uani 1 1 d .
H10A H 0.0076 0.3102 0.0632 0.107 Uiso 1 1 calc R
H10B H 0.0205 0.1446 0.0330 0.107 Uiso 1 1 calc R
H10C H 0.0416 0.2892 -0.0112 0.107 Uiso 1 1 calc R
C31 C 0.17870(15) 0.3629(4) 0.14097(19) 0.0504(8) Uani 1 1 d .
C32 C 0.22492(16) 0.3048(5) 0.1014(2) 0.0669(10) Uani 1 1 d .
H32A H 0.2184 0.2833 0.0499 0.080 Uiso 1 1 calc R
C33 C 0.28046(16) 0.2781(6) 0.1365(3) 0.0798(13) Uani 1 1 d .
H33A H 0.3107 0.2365 0.1090 0.096 Uiso 1 1 calc R
C34 C 0.29106(19) 0.3126(8) 0.2112(3) 0.1041(19) Uani 1 1 d .
H34A H 0.3285 0.2936 0.2351 0.125 Uiso 1 1 calc R
C35 C 0.2471(2) 0.3749(9) 0.2512(3) 0.132(3) Uani 1 1 d .
H35A H 0.2547 0.4003 0.3021 0.158 Uiso 1 1 calc R
C36 C 0.1906(2) 0.4005(7) 0.2160(2) 0.100(2) Uani 1 1 d .
H36A H 0.1607 0.4435 0.2436 0.120 Uiso 1 1 calc R
O1W O 0.0000 0.1568(6) 0.2500 0.1044(16) Uani 1 2 d SD
H1W H 0.027(2) 0.084(5) 0.277(3) 0.13(2) Uiso 1 1 d D
O2W O 0.0579(3) 0.9793(8) 0.3516(5) 0.239(3) Uani 1 1 d .

loop_
_atom_site_aniso_label
_atom_site_aniso_U_11
_atom_site_aniso_U_22
_atom_site_aniso_U_33
_atom_site_aniso_U_23
_atom_site_aniso_U_13
_atom_site_aniso_U_12
Ru1 0.02386(16) 0.0449(2) 0.0459(2) 0.000 0.00422(12) 0.000
Cl1 0.0406(4) 0.0944(7) 0.0593(5) 0.0049(5) -0.0081(4) 0.0075(4)
O1 0.0414(11) 0.0472(13) 0.0569(13) -0.0020(10) 0.0146(9) 0.0019(10)
O2 0.0551(13) 0.0481(13) 0.0451(12) 0.0002(10) 0.0108(10) 0.0005(11)
O3 0.0589(14) 0.0449(13) 0.0672(14) -0.0055(11) 0.0101(11) -0.0003(11)
N1 0.0353(12) 0.0401(15) 0.0480(14) 0.0029(10) 0.0056(10) 0.0003(10)
C1 0.0271(13) 0.0482(17) 0.0434(16) -0.0002(13) 0.0009(11) 0.0010(12)
C2 0.0304(14) 0.0422(18) 0.0435(16) 0.0006(12) 0.0012(12) 0.0028(12)
C3 0.0433(16) 0.0419(18) 0.0501(17) -0.0021(13) 0.0109(13) 0.0037(14)
C4 0.0382(15) 0.055(2) 0.0508(17) 0.0037(14) 0.0034(13) -0.0009(14)
C5 0.065(2) 0.067(3) 0.056(2) 0.0023(18) 0.0213(17) -0.003(2)
C6 0.088(3) 0.070(3) 0.080(3) 0.015(2) 0.036(2) -0.012(2)
C7 0.099(3) 0.057(3) 0.091(3) 0.008(2) 0.036(3) -0.015(2)
C8 0.066(2) 0.046(2) 0.072(2) -0.0014(16) 0.0193(19) -0.0041(17)
C9 0.0348(14) 0.0488(19) 0.0532(18) 0.0021(15) 0.0049(13) -0.0014(14)
C10 0.068(2) 0.067(3) 0.079(3) -0.015(2) 0.002(2) -0.020(2)
C31 0.0421(16) 0.0533(19) 0.0565(19) 0.0040(15) 0.0084(14) 0.0109(15)
C32 0.0474(19) 0.083(3) 0.071(2) -0.004(2) 0.0135(17) 0.013(2)
C33 0.0432(19) 0.099(3) 0.099(3) 0.000(3) 0.014(2) 0.022(2)
C34 0.053(2) 0.160(6) 0.098(4) 0.005(4) -0.001(2) 0.050(3)
C35 0.080(3) 0.230(8) 0.082(3) -0.020(4) -0.019(3) 0.069(5)
C36 0.060(2) 0.171(6) 0.070(3) -0.017(3) 0.000(2) 0.052(3)
O1W 0.133(5) 0.067(3) 0.115(4) 0.000 0.028(4) 0.000
O2W 0.240(8) 0.139(5) 0.326(8) -0.033(6) -0.074(7) 0.018(6)

loop_
_atom_type_symbol
_atom_type_description
_atom_type_scat_dispersion_real
_atom_type_scat_dispersion_imag
_atom_type_scat_source
C C 0.0033 0.0016 'International Tables Vol C Tables 4.2.6.8 and 6.1.1.4'
H H 0.0000 0.0000 'International Tables Vol C Tables 4.2.6.8 and 6.1.1.4'
Cl Cl 0.1484 0.1585 'International Tables Vol C Tables 4.2.6.8 and 6.1.1.4'
N N 0.0061 0.0033 'International Tables Vol C Tables 4.2.6.8 and 6.1.1.4'
O O 0.0106 0.0060 'International Tables Vol C Tables 4.2.6.8 and 6.1.1.4'
Ru Ru -1.2594 0.8363 'International Tables Vol C Tables 4.2.6.8 and 6.1.1.4'

loop_
_diffrn_attenuator_code
_diffrn_attenuator_scale
1 1.000
2 2.130
3 5.040
4 10.140

loop_
_geom_angle_atom_site_label_1
_geom_angle_atom_site_label_2
_geom_angle_atom_site_label_3
_geom_angle
_geom_angle_site_symmetry_1
_geom_angle_site_symmetry_3
N1 Ru1 N1 97.65(15) . 2
N1 Ru1 O1 77.37(11) . .
N1 Ru1 O1 175.00(9) 2 .
N1 Ru1 O1 175.00(9) . 2
N1 Ru1 O1 77.37(11) 2 2
O1 Ru1 O1 107.62(12) . 2
N1 Ru1 Cl1 94.13(8) . 2
N1 Ru1 Cl1 92.82(8) 2 2
O1 Ru1 Cl1 87.96(7) . 2
O1 Ru1 Cl1 85.81(7) 2 2
N1 Ru1 Cl1 92.82(8) . .
N1 Ru1 Cl1 94.12(8) 2 .
O1 Ru1 Cl1 85.81(7) . .
O1 Ru1 Cl1 87.96(7) 2 .
Cl1 Ru1 Cl1 169.44(6) 2 .
C1 O1 Ru1 109.9(2) . .
C4 O2 C3 119.0(2) . .
C3 O3 C10 115.6(3) . .
C2 N1 Ru1 119.8(2) . .
C2 N1 H1A 120.1 . .
Ru1 N1 H1A 120.1 . .
O1 C1 C2 118.1(3) . .
O1 C1 C9 124.3(3) . .
C2 C1 C9 117.6(3) . .
N1 C2 C1 114.5(3) . .
N1 C2 C3 124.4(3) . .
C1 C2 C3 120.9(3) . .
O3 C3 O2 106.5(2) . .
O3 C3 C2 112.3(3) . .
O2 C3 C2 109.1(2) . .
O3 C3 C31 107.9(3) . .
O2 C3 C31 108.5(3) . .
C2 C3 C31 112.4(3) . .
O2 C4 C5 116.9(3) . .
O2 C4 C9 123.0(3) . .
C5 C4 C9 120.1(3) . .
C6 C5 C4 119.4(4) . .
C6 C5 H5A 120.3 . .
C4 C5 H5A 120.3 . .
C5 C6 C7 121.8(4) . .
C5 C6 H6A 119.1 . .
C7 C6 H6A 119.1 . .
C8 C7 C6 119.6(4) . .
C8 C7 H7A 120.2 . .
C6 C7 H7A 120.2 . .
C7 C8 C9 119.8(4) . .
C7 C8 H8A 120.1 . .
C9 C8 H8A 120.1 . .
C4 C9 C8 119.3(3) . .
C4 C9 C1 117.8(3) . .
C8 C9 C1 122.8(3) . .
O3 C10 H10A 109.5 . .
O3 C10 H10B 109.5 . .
H10A C10 H10B 109.5 . .
O3 C10 H10C 109.5 . .
H10A C10 H10C 109.5 . .
H10B C10 H10C 109.5 . .
C36 C31 C32 117.9(3) . .
C36 C31 C3 123.1(3) . .
C32 C31 C3 119.0(3) . .
C33 C32 C31 121.5(4) . .
C33 C32 H32A 119.3 . .
C31 C32 H32A 119.3 . .
C34 C33 C32 119.9(4) . .
C34 C33 H33A 120.1 . .
C32 C33 H33A 120.1 . .
C33 C34 C35 120.1(4) . .
C33 C34 H34A 119.9 . .
C35 C34 H34A 119.9 . .
C34 C35 C36 120.1(5) . .
C34 C35 H35A 120.0 . .
C36 C35 H35A 120.0 . .
C31 C36 C35 120.5(4) . .
C31 C36 H36A 119.8 . .
C35 C36 H36A 119.8 . .

loop_
_geom_bond_atom_site_label_1
_geom_bond_atom_site_label_2
_geom_bond_distance
_geom_bond_site_symmetry_2
Ru1 N1 1.914(3) .
Ru1 N1 1.914(3) 2
Ru1 O1 2.175(2) .
Ru1 O1 2.175(2) 2
Ru1 Cl1 2.3351(12) 2
Ru1 Cl1 2.3351(12) .
O1 C1 1.261(4) .
O2 C4 1.366(4) .
O2 C3 1.457(4) .
O3 C3 1.391(4) .
O3 C10 1.468(4) .
N1 C2 1.292(4) .
N1 H1A 0.8600 .
C1 C2 1.432(5) .
C1 C9 1.452(4) .
C2 C3 1.507(4) .
C3 C31 1.517(5) .
C4 C5 1.388(5) .
C4 C9 1.398(4) .
C5 C6 1.362(6) .
C5 H5A 0.9300 .
C6 C7 1.380(6) .
C6 H6A 0.9300 .
C7 C8 1.378(5) .
C7 H7A 0.9300 .
C8 C9 1.402(5) .
C8 H8A 0.9300 .
C10 H10A 0.9600 .
C10 H10B 0.9600 .
C10 H10C 0.9600 .
C31 C36 1.373(5) .
C31 C32 1.381(5) .
C32 C33 1.376(5) .
C32 H32A 0.9300 .
C33 C34 1.358(6) .
C33 H33A 0.9300 .
C34 C35 1.361(7) .
C34 H34A 0.9300 .
C35 C36 1.395(6) .
C35 H35A 0.9300 .
C36 H36A 0.9300 .
O1W H1W 0.98(5) .

loop_
_geom_hbond_atom_site_label_D
_geom_hbond_atom_site_label_H
_geom_hbond_atom_site_label_A
_geom_hbond_site_symmetry_A
_geom_hbond_distance_DH
_geom_hbond_distance_HA
_geom_hbond_distance_DA
_geom_hbond_angle_DHA
_geom_hbond_publ_flag
N1 H1A O1W 1_555 0.86 2.08 2.876(6) 153 yes
O1W H1W O2W 1_545 0.98(5) 1.71(5) 2.644(9) 158(4) yes

loop_
_geom_torsion_atom_site_label_1
_geom_torsion_atom_site_label_2
_geom_torsion_atom_site_label_3
_geom_torsion_atom_site_label_4
_geom_torsion
_geom_torsion_site_symmetry_1
N1 Ru1 O1 C1 4.34(18) .
O1 Ru1 O1 C1 -176.0(2) 2
Cl1 Ru1 O1 C1 99.03(18) 2
Cl1 Ru1 O1 C1 -89.50(18) .
N1 Ru1 N1 C2 176.9(3) 2
O1 Ru1 N1 C2 -2.8(2) .
Cl1 Ru1 N1 C2 -89.7(2) 2
Cl1 Ru1 N1 C2 82.3(2) .
Ru1 O1 C1 C2 -5.3(3) .
Ru1 O1 C1 C9 173.5(2) .
Ru1 N1 C2 C1 0.9(3) .
Ru1 N1 C2 C3 175.1(2) .
O1 C1 C2 N1 3.4(4) .
C9 C1 C2 N1 -175.5(2) .
O1 C1 C2 C3 -171.0(3) .
C9 C1 C2 C3 10.1(4) .
C10 O3 C3 O2 -59.6(3) .
C10 O3 C3 C2 59.8(4) .
C10 O3 C3 C31 -175.8(3) .
C4 O2 C3 O3 162.3(3) .
C4 O2 C3 C2 40.8(4) .
C4 O2 C3 C31 -81.9(3) .
N1 C2 C3 O3 34.7(4) .
C1 C2 C3 O3 -151.5(3) .
N1 C2 C3 O2 152.5(3) .
C1 C2 C3 O2 -33.6(4) .
N1 C2 C3 C31 -87.2(4) .
C1 C2 C3 C31 86.7(3) .
C3 O2 C4 C5 157.1(3) .
C3 O2 C4 C9 -25.3(4) .
O2 C4 C5 C6 178.5(4) .
C9 C4 C5 C6 0.8(6) .
C4 C5 C6 C7 -0.3(7) .
C5 C6 C7 C8 -0.2(8) .
C6 C7 C8 C9 0.2(7) .
O2 C4 C9 C8 -178.4(3) .
C5 C4 C9 C8 -0.9(5) .
O2 C4 C9 C1 -2.2(5) .
C5 C4 C9 C1 175.4(3) .
C7 C8 C9 C4 0.4(6) .
C7 C8 C9 C1 -175.7(4) .
O1 C1 C9 C4 -169.5(3) .
C2 C1 C9 C4 9.3(4) .
O1 C1 C9 C8 6.6(5) .
C2 C1 C9 C8 -174.6(3) .
O3 C3 C31 C36 -111.3(4) .
O2 C3 C31 C36 133.8(4) .
C2 C3 C31 C36 13.1(5) .
O3 C3 C31 C32 71.6(4) .
O2 C3 C31 C32 -43.3(4) .
C2 C3 C31 C32 -164.0(3) .
C36 C31 C32 C33 3.1(7) .
C3 C31 C32 C33 -179.6(4) .
C31 C32 C33 C34 -1.6(8) .
C32 C33 C34 C35 -0.6(10) .
C33 C34 C35 C36 1.3(11) .
C32 C31 C36 C35 -2.4(8) .
C3 C31 C36 C35 -179.6(5) .
C34 C35 C36 C31 0.2(11) .
